data_4330710
loop_
_publ_author_name
'Jacob H. Olshansky'
'Thanh Thao Tran'
'Kristen J. Hernandez'
'Matthias Zeller'
'P. Shiv Halasyamani'
'Joshua Schrier'
'Alexander J. Norquist'

_publ_contact_author_address
; 
Department of Chemistry
Haverford College
370 Lancaster Avenue
Haverford PA, 19041 
;
_publ_contact_author_email anorquis@haverford.edu
_publ_contact_author_fax '610 896 4963'
_publ_contact_author_name 'Alexander J Norquist'
_publ_contact_author_phone '610 896 2949'
_publ_section_title
;
 Role of Hydrogen-Bonding in the Formation of Polar Achiral and Nonpolar
 Chiral Vanadium Selenite Frameworks
;
_journal_name_full 'Inorganic Chemistry'
_journal_page_first 11040
_journal_page_last 11048
_journal_paper_doi 10.1021/ic3015496
_journal_volume 51
_journal_year 2012
_chemical_absolute_configuration ad
_chemical_formula_moiety 'C5 H20 N2 O16 Se4 V2'
_chemical_formula_sum 'C5 H20 N2 O16 Se4 V2'
_chemical_formula_weight 781.94
_space_group_IT_number 29
_symmetry_cell_setting orthorhombic
_symmetry_space_group_name_Hall 'P 2c -2ac'
_symmetry_space_group_name_H-M 'P c a 21'
_atom_sites_solution_hydrogens difmap
_atom_sites_solution_primary direct
_cell_angle_alpha 90
_cell_angle_beta 90
_cell_angle_gamma 90
_cell_formula_units_Z 4
_cell_length_a 10.523(5)
_cell_length_b 14.382(5)
_cell_length_c 12.667(5)
_cell_measurement_reflns_used 7918
_cell_measurement_temperature 100
_cell_measurement_theta_max 32
_cell_measurement_theta_min 2
_cell_volume 1917.0(14)
_computing_cell_refinement 'DENZO/SCALEPACK (Otwinowski & Minor, 1997)'
_computing_data_collection 'COLLECT (Nonius, 2001).'
_computing_data_reduction 'DENZO/SCALEPACK (Otwinowski & Minor, 1997)'
_computing_molecular_graphics 'CAMERON (Watkin et al., 1996)'
_computing_publication_material 'CRYSTALS (Betteridge et al., 2003)'
_computing_structure_refinement 'CRYSTALS (Betteridge et al., 2003)'
_computing_structure_solution 'SIR92 (Altomare et al., 1994)'
_diffrn_ambient_temperature 100
_diffrn_measured_fraction_theta_full 0.986
_diffrn_measured_fraction_theta_max 0.931
_diffrn_measurement_device Area
_diffrn_measurement_device_type 'Nonius KappaCCD'
_diffrn_measurement_method \w
_diffrn_radiation_monochromator graphite
_diffrn_radiation_type 'Mo K\a'
_diffrn_radiation_wavelength 0.71073
_diffrn_reflns_av_R_equivalents 0.024
_diffrn_reflns_limit_h_max 15
_diffrn_reflns_limit_h_min -15
_diffrn_reflns_limit_k_max 16
_diffrn_reflns_limit_k_min -20
_diffrn_reflns_limit_l_max 17
_diffrn_reflns_limit_l_min -18
_diffrn_reflns_number 14715
_diffrn_reflns_theta_full 25.104
_diffrn_reflns_theta_max 31.778
_diffrn_reflns_theta_min 1.416
_diffrn_standards_number 0
_exptl_absorpt_coefficient_mu 8.653
_exptl_absorpt_correction_T_max 0.19
_exptl_absorpt_correction_T_min 0.05
_exptl_absorpt_correction_type multi-scan
_exptl_absorpt_process_details 'DENZO/SCALEPACK (Otwinowski & Minor, 1997)'
_exptl_crystal_colour aquamarine
_exptl_crystal_density_diffrn 2.709
_exptl_crystal_description block
_exptl_crystal_F_000 1496
_exptl_crystal_size_max 0.390
_exptl_crystal_size_mid 0.340
_exptl_crystal_size_min 0.190
_refine_diff_density_max 0.56
_refine_diff_density_min -0.51
_refine_ls_abs_structure_details 'Flack (1983), 2632 Friedel-pairs'
_refine_ls_abs_structure_Flack 0.199(11)
_refine_ls_extinction_coef 11.0(17)
_refine_ls_extinction_method 'Larson (1970), Equation 22'
_refine_ls_goodness_of_fit_ref 0.9769
_refine_ls_hydrogen_treatment constr
_refine_ls_matrix_type full
_refine_ls_number_parameters 264
_refine_ls_number_reflns 5284
_refine_ls_number_restraints 1
_refine_ls_R_factor_all 0.0224
_refine_ls_R_factor_gt 0.0202
_refine_ls_shift/su_max 0.0009343
_refine_ls_shift/su_mean 0.0000412
_refine_ls_structure_factor_coef Fsqd
_refine_ls_weighting_details
;
 Method= Modified Sheldrick 
 w=1/[\s^2^(F^2^) + ( 0.02P)^2^ + 3.05P] 
 ,where P=(max(Fo^2^,0) + 2Fc^2^)/3 
;
_refine_ls_weighting_scheme calc
_refine_ls_wR_factor_all 0.0467
_refine_ls_wR_factor_gt 0.0455
_refine_ls_wR_factor_ref 0.0447
_reflns_limit_h_max 15
_reflns_limit_h_min 0
_reflns_limit_k_max 20
_reflns_limit_k_min 0
_reflns_limit_l_max 17
_reflns_limit_l_min -18
_reflns_number_gt 5469
_reflns_number_total 5812
_reflns_threshold_expression I>2.0\s(I)
_oxford_diffrn_Wilson_B_factor 0.00
_oxford_diffrn_Wilson_scale 0.00
_oxford_refine_ls_r_factor_ref 0.0192
_oxford_refine_ls_scale 0.26196(11)
_oxford_reflns_number_all 5799
_oxford_reflns_threshold_expression_ref I>3.0\s(I)
_cod_data_source_file ic3015496_si_001_4.cif
_cod_data_source_block '[C~5~H~14~N~2~][VO(SeO~3~)(HSeO~3~)]~2~.2H~2~O_Cmp-3'
_cod_original_sg_symbol_H-M 'P c a 21 '
_cod_database_code 4330710

loop_
_symmetry_equiv_pos_as_xyz
x,y,z
-x+1/2,y,z+1/2
x+1/2,-y,z
-x,-y,z+1/2

loop_
_atom_site_label
_atom_site_type_symbol
_atom_site_fract_x
_atom_site_fract_y
_atom_site_fract_z
_atom_site_U_iso_or_equiv
_atom_site_occupancy
_atom_site_adp_type
_atom_site_refinement_flags_posn
V1 V 0.80634(7) 0.11523(5) 0.66286(8) 0.0058 1.0000 Uani .
V2 V 0.81029(7) 0.38059(5) 0.88751(8) 0.0058 1.0000 Uani .
Se1 Se 0.77654(3) 0.33667(3) 0.63039(6) 0.0057 1.0000 Uani .
Se2 Se 0.72242(3) 0.16075(3) 0.42014(6) 0.0055 1.0000 Uani .
Se3 Se 0.51229(3) 0.04442(3) 0.72893(6) 0.0064 1.0000 Uani .
Se4 Se 0.51881(3) 0.45878(3) 0.82305(6) 0.0068 1.0000 Uani .
O1 O 0.9385(3) 0.1653(2) 0.6903(3) 0.0117 1.0000 Uani .
O2 O 0.6215(3) 0.0452(2) 0.6316(3) 0.0086 1.0000 Uani .
O3 O 0.7365(3) 0.1009(2) 0.8101(3) 0.0089 1.0000 Uani .
O4 O 0.6997(3) 0.23237(19) 0.6449(3) 0.0078 1.0000 Uani .
O5 O 0.8213(3) 0.1055(2) 0.5055(3) 0.0085 1.0000 Uani .
O6 O 0.8749(3) -0.0176(2) 0.6641(3) 0.0100 1.0000 Uani .
O7 O 0.9420(3) 0.3292(2) 0.8577(3) 0.0102 1.0000 Uani .
O8 O 0.6274(3) 0.45382(19) 0.9196(3) 0.0085 1.0000 Uani .
O9 O 0.8839(3) 0.5121(2) 0.8878(3) 0.0076 1.0000 Uani .
O10 O 0.7380(3) 0.39631(19) 0.7409(3) 0.0082 1.0000 Uani .
O11 O 0.7002(3) 0.26525(18) 0.9051(3) 0.0083 1.0000 Uani .
O12 O 0.6763(3) 0.3919(2) 0.5457(3) 0.0080 1.0000 Uani .
O13 O 0.4781(3) 0.16431(18) 0.7352(4) 0.0116 1.0000 Uani .
O14 O 0.4804(3) 0.34006(19) 0.8138(4) 0.0123 1.0000 Uani .
O15 O 0.4346(3) 0.4469(2) 0.5938(3) 0.0170 1.0000 Uani .
O16 O 0.5721(3) -0.0696(2) 0.4650(3) 0.0154 1.0000 Uani .
N1 N 0.2450(3) 0.1677(2) 1.0720(3) 0.0146 1.0000 Uani .
N2 N 0.2680(3) 0.3564(2) 1.0088(3) 0.0162 1.0000 Uani .
C1 C 0.1587(3) 0.2043(3) 0.9880(3) 0.0133 1.0000 Uani .
C2 C 0.2265(3) 0.2846(3) 0.9329(3) 0.0146 1.0000 Uani .
C3 C 0.3540(4) 0.3178(3) 1.0917(3) 0.0175 1.0000 Uani .
C4 C 0.2862(4) 0.2405(3) 1.1483(3) 0.0171 1.0000 Uani .
C5 C 0.1272(3) 0.1287(2) 0.9108(3) 0.0178 1.0000 Uani .
H1 H 0.5522 0.1942 0.7090 0.0140 1.0000 Uiso R
H2 H 0.5487 0.3040 0.8409 0.0150 1.0000 Uiso R
H3 H 0.5003 0.4064 0.5709 0.0189 1.0000 Uiso R
H4 H 0.4210 0.4938 0.5422 0.0189 1.0000 Uiso R
H5 H 0.5945 -0.0299 0.5220 0.0190 1.0000 Uiso R
H6 H 0.4824 -0.0693 0.4562 0.0190 1.0000 Uiso R
H7 H 0.3184 0.1422 1.0393 0.0168 1.0000 Uiso R
H8 H 0.2015 0.1203 1.1097 0.0168 1.0000 Uiso R
H9 H 0.0797 0.2257 1.0211 0.0191 1.0000 Uiso R
H10 H 0.1655 0.3115 0.8830 0.0157 1.0000 Uiso R
H11 H 0.3005 0.2609 0.8946 0.0164 1.0000 Uiso R
H12 H 0.1950 0.3815 1.0426 0.0195 1.0000 Uiso R
H13 H 0.3111 0.4044 0.9718 0.0195 1.0000 Uiso R
H14 H 0.4293 0.2938 1.0579 0.0254 1.0000 Uiso R
H15 H 0.3796 0.3668 1.1400 0.0251 1.0000 Uiso R
H16 H 0.3435 0.2129 1.2016 0.0217 1.0000 Uiso R
H17 H 0.2100 0.2660 1.1834 0.0226 1.0000 Uiso R
H18 H 0.2012 0.1105 0.8704 0.0232 1.0000 Uiso R
H19 H 0.0649 0.1525 0.8611 0.0227 1.0000 Uiso R
H20 H 0.0940 0.0740 0.9451 0.0230 1.0000 Uiso R

loop_
_atom_site_aniso_label
_atom_site_aniso_U_11
_atom_site_aniso_U_22
_atom_site_aniso_U_33
_atom_site_aniso_U_23
_atom_site_aniso_U_13
_atom_site_aniso_U_12
V1 0.0039(3) 0.0074(3) 0.0061(4) -0.0004(3) -0.0006(3) 0.0004(2)
V2 0.0045(3) 0.0076(3) 0.0054(4) 0.0004(3) -0.0002(2) 0.0004(2)
Se1 0.00374(16) 0.00757(19) 0.0058(2) 0.00032(16) 0.00041(17) 0.00030(13)
Se2 0.00370(16) 0.00775(19) 0.0052(2) 0.00021(16) 0.00025(17) 0.00026(12)
Se3 0.00502(15) 0.00831(18) 0.0059(2) -0.00027(17) 0.00017(15) -0.00051(12)
Se4 0.00437(15) 0.00852(19) 0.0075(2) -0.00084(17) -0.00001(16) 0.00080(12)
O1 0.0087(14) 0.0112(14) 0.0152(19) 0.0004(12) -0.0009(12) -0.0001(10)
O2 0.0045(11) 0.0115(15) 0.0097(18) -0.0015(13) 0.0012(12) -0.0016(10)
O3 0.0096(13) 0.0105(14) 0.0066(17) -0.0015(13) -0.0007(13) -0.0005(11)
O4 0.0073(12) 0.0065(14) 0.0098(17) 0.0013(13) 0.0022(12) 0.0026(10)
O5 0.0095(13) 0.0115(15) 0.0043(17) 0.0008(13) -0.0008(12) 0.0037(11)
O6 0.0065(11) 0.0102(13) 0.0133(17) -0.0009(12) -0.0046(11) 0.0028(10)
O7 0.0055(13) 0.0140(13) 0.0112(18) -0.0024(11) 0.0006(11) 0.0036(10)
O8 0.0067(11) 0.0114(14) 0.0075(17) -0.0013(13) -0.0034(12) 0.0018(10)
O9 0.0048(10) 0.0117(13) 0.0062(15) 0.0003(12) 0.0011(10) -0.0005(10)
O10 0.0089(13) 0.0101(14) 0.0054(17) -0.0013(13) -0.0020(13) 0.0012(11)
O11 0.0070(13) 0.0073(13) 0.0106(18) -0.0006(12) 0.0004(12) 0.0031(10)
O12 0.0048(12) 0.0112(15) 0.0080(18) 0.0023(13) -0.0002(11) 0.0023(11)
O13 0.0113(14) 0.0073(13) 0.0162(19) -0.0023(14) -0.0003(15) -0.0009(9)
O14 0.0058(12) 0.0100(14) 0.021(2) -0.0036(14) -0.0026(14) -0.0014(9)
O15 0.0094(12) 0.0320(17) 0.0095(14) 0.0059(12) 0.0006(10) 0.0046(11)
O16 0.0079(11) 0.0247(14) 0.0137(15) -0.0041(12) 0.0003(10) -0.0024(10)
N1 0.0126(12) 0.0214(17) 0.0097(15) 0.0071(14) 0.0033(11) 0.0060(12)
N2 0.0112(12) 0.0216(16) 0.0158(17) 0.0068(13) 0.0052(11) 0.0015(11)
C1 0.0081(13) 0.0209(18) 0.0108(18) 0.0042(13) 0.0026(12) 0.0021(12)
C2 0.0092(13) 0.025(2) 0.0100(18) 0.0072(15) 0.0031(12) 0.0022(13)
C3 0.0109(14) 0.027(2) 0.015(2) 0.0082(16) -0.0012(13) 0.0015(14)
C4 0.0141(15) 0.025(2) 0.0122(19) 0.0059(15) 0.0017(13) 0.0046(13)
C5 0.0133(13) 0.0206(17) 0.0195(17) 0.0002(13) -0.0021(12) -0.0039(12)

loop_
_atom_type_symbol
_atom_type_scat_dispersion_real
_atom_type_scat_dispersion_imag
_atom_type_scat_Cromer_Mann_a1
_atom_type_scat_Cromer_Mann_b1
_atom_type_scat_Cromer_Mann_a2
_atom_type_scat_Cromer_Mann_b2
_atom_type_scat_Cromer_Mann_a3
_atom_type_scat_Cromer_Mann_b3
_atom_type_scat_Cromer_Mann_a4
_atom_type_scat_Cromer_Mann_b4
_atom_type_scat_Cromer_Mann_c
_atom_type_scat_source
C 0.0033 0.0016 2.3100 20.8439 1.0200 10.2075 1.5886 0.5687 0.8650 51.6512 0.2156 'International Tables Vol C 4.2.6.8 and 6.1.1.4'
N 0.0061 0.0033 12.2126 0.0057 3.1322 9.8933 2.0125 28.9975 1.1663 0.5826 -11.5290 'International Tables Vol C 4.2.6.8 and 6.1.1.4'
H 0.0000 0.0000 0.4930 10.5109 0.3229 26.1257 0.1402 3.1424 0.0408 57.7998 0.0030 'International Tables Vol C 4.2.6.8 and 6.1.1.4'
V 0.3005 0.5294 10.2971 6.8657 7.3511 0.4385 2.0703 26.8938 2.0571 102.4780 1.2199 'International Tables Vol C 4.2.6.8 and 6.1.1.4'
Se -0.0929 2.2259 17.0006 2.4098 5.8196 0.2726 3.9731 15.2372 4.3543 43.8163 2.8409 'International Tables Vol C 4.2.6.8 and 6.1.1.4'
O 0.0106 0.0060 3.0485 13.2771 2.2868 5.7011 1.5463 0.3239 0.8670 32.9089 0.2508 'International Tables Vol C 4.2.6.8 and 6.1.1.4'

loop_
_geom_angle_atom_site_label_1
_geom_angle_site_symmetry_1
_geom_angle_atom_site_label_2
_geom_angle_atom_site_label_3
_geom_angle_site_symmetry_3
_geom_angle
_geom_angle_publ_flag
Se3 3_555 V1 O1 . 71.62(12) yes
Se3 3_555 V1 O2 . 107.90(9) yes
O1 . V1 O2 . 177.72(18) yes
Se3 3_555 V1 O3 . 86.15(10) yes
O1 . V1 O3 . 99.28(17) yes
O2 . V1 O3 . 78.45(13) yes
Se3 3_555 V1 O4 . 167.30(11) yes
O1 . V1 O4 . 97.51(14) yes
O2 . V1 O4 . 82.69(11) yes
O3 . V1 O4 . 89.27(14) yes
Se3 3_555 V1 O5 . 98.83(10) yes
O1 . V1 O5 . 100.33(18) yes
O2 . V1 O5 . 81.93(14) yes
O3 . V1 O5 . 160.35(13) yes
O4 . V1 O5 . 89.43(15) yes
Se3 3_555 V1 O6 . 26.63(9) yes
O1 . V1 O6 . 96.43(15) yes
O2 . V1 O6 . 83.50(12) yes
O3 . V1 O6 . 91.49(14) yes
O4 . V1 O6 . 165.73(13) yes
O5 . V1 O6 . 85.08(14) yes
O12 2_655 V2 Se4 3_565 98.23(9) yes
O12 2_655 V2 O7 . 102.07(17) yes
Se4 3_565 V2 O7 . 71.99(12) yes
O12 2_655 V2 O8 . 80.87(13) yes
Se4 3_565 V2 O8 . 106.80(8) yes
O7 . V2 O8 . 176.91(17) yes
O12 2_655 V2 O9 . 84.09(13) yes
Se4 3_565 V2 O9 . 25.53(9) yes
O7 . V2 O9 . 95.66(14) yes
O8 . V2 O9 . 83.66(12) yes
O12 2_655 V2 O10 . 158.69(13) yes
Se4 3_565 V2 O10 . 86.82(10) yes
O7 . V2 O10 . 99.18(16) yes
O8 . V2 O10 . 77.85(13) yes
O9 . V2 O10 . 92.33(13) yes
O12 2_655 V2 O11 . 89.81(15) yes
Se4 3_565 V2 O11 . 168.32(10) yes
O7 . V2 O11 . 98.13(14) yes
O8 . V2 O11 . 82.74(11) yes
O9 . V2 O11 . 165.83(13) yes
O10 . V2 O11 . 88.71(14) yes
O4 . Se1 O10 . 104.00(16) yes
O4 . Se1 O12 . 100.57(15) yes
O10 . Se1 O12 . 97.85(16) yes
O11 2_654 Se2 O3 2_654 103.43(16) yes
O11 2_654 Se2 O5 . 100.91(16) yes
O3 2_654 Se2 O5 . 97.44(16) yes
O6 3_455 Se3 V1 3_455 32.42(11) yes
O6 3_455 Se3 O2 . 103.11(16) yes
V1 3_455 Se3 O2 . 105.64(10) yes
O6 3_455 Se3 O13 . 94.01(16) yes
V1 3_455 Se3 O13 . 124.31(11) yes
O2 . Se3 O13 . 99.52(17) yes
O9 3_465 Se4 V2 3_465 31.38(10) yes
O9 3_465 Se4 O8 . 103.25(16) yes
V2 3_465 Se4 O8 . 107.69(11) yes
O9 3_465 Se4 O14 . 94.58(16) yes
V2 3_465 Se4 O14 . 123.05(10) yes
O8 . Se4 O14 . 99.45(17) yes
V1 . O2 Se3 . 117.93(18) yes
V1 . O3 Se2 2_655 128.04(17) yes
V1 . O4 Se1 . 118.41(16) yes
V1 . O5 Se2 . 123.53(18) yes
V1 . O6 Se3 3_555 120.95(17) yes
V2 . O8 Se4 . 118.39(18) yes
V2 . O9 Se4 3_565 123.09(17) yes
V2 . O10 Se1 . 127.88(17) yes
V2 . O11 Se2 2_655 117.02(16) yes
V2 2_654 O12 Se1 . 123.07(18) yes
Se3 . O13 H1 . 105.1 no
Se4 . O14 H2 . 109.4 no
H3 . O15 H4 . 109.5 no
H5 . O16 H6 . 109.5 no
C1 . N1 C4 . 113.0(3) yes
C1 . N1 H7 . 108.7 no
C4 . N1 H7 . 108.5 no
C1 . N1 H8 . 108.6 no
C4 . N1 H8 . 108.5 no
H7 . N1 H8 . 109.5 no
C2 . N2 C3 . 112.1(3) yes
C2 . N2 H12 . 108.6 no
C3 . N2 H12 . 108.3 no
C2 . N2 H13 . 109.1 no
C3 . N2 H13 . 109.2 no
H12 . N2 H13 . 109.5 no
N1 . C1 C2 . 107.9(3) yes
N1 . C1 C5 . 110.0(3) yes
C2 . C1 C5 . 110.7(3) yes
N1 . C1 H9 . 108.8 no
C2 . C1 H9 . 110.8 no
C5 . C1 H9 . 108.6 no
C1 . C2 N2 . 111.7(3) yes
C1 . C2 H10 . 106.7 no
N2 . C2 H10 . 109.7 no
C1 . C2 H11 . 109.6 no
N2 . C2 H11 . 109.3 no
H10 . C2 H11 . 109.8 no
N2 . C3 C4 . 108.8(3) yes
N2 . C3 H14 . 108.6 no
C4 . C3 H14 . 109.7 no
N2 . C3 H15 . 109.8 no
C4 . C3 H15 . 111.6 no
H14 . C3 H15 . 108.2 no
C3 . C4 N1 . 110.4(3) yes
C3 . C4 H16 . 109.4 no
N1 . C4 H16 . 109.9 no
C3 . C4 H17 . 109.0 no
N1 . C4 H17 . 108.5 no
H16 . C4 H17 . 109.7 no
C1 . C5 H18 . 111.3 no
C1 . C5 H19 . 108.4 no
H18 . C5 H19 . 107.3 no
C1 . C5 H20 . 112.2 no
H18 . C5 H20 . 108.0 no
H19 . C5 H20 . 109.5 no

loop_
_geom_bond_atom_site_label_1
_geom_bond_atom_site_label_2
_geom_bond_site_symmetry_2
_geom_bond_distance
_geom_bond_publ_flag
V1 Se3 3_555 3.2664(12) yes
V1 O1 . 1.604(3) yes
V1 O2 . 2.226(3) yes
V1 O3 . 2.015(4) yes
V1 O4 . 2.037(3) yes
V1 O5 . 2.004(4) yes
V1 O6 . 2.042(3) yes
V2 O12 2_655 2.015(4) yes
V2 Se4 3_565 3.2892(12) yes
V2 O7 . 1.615(3) yes
V2 O8 . 2.231(3) yes
V2 O9 . 2.044(3) yes
V2 O10 . 2.019(4) yes
V2 O11 . 2.036(3) yes
Se1 O4 . 1.714(3) yes
Se1 O10 . 1.691(3) yes
Se1 O12 . 1.702(3) yes
Se2 O11 2_654 1.720(3) yes
Se2 O3 2_654 1.694(3) yes
Se2 O5 . 1.698(3) yes
Se3 O6 3_455 1.707(3) yes
Se3 O2 . 1.686(3) yes
Se3 O13 . 1.763(3) yes
Se4 O9 3_465 1.692(3) yes
Se4 O8 . 1.675(3) yes
Se4 O14 . 1.758(3) yes
O13 H1 . 0.950 no
O14 H2 . 0.950 no
O15 H3 . 0.950 no
O15 H4 . 0.950 no
O16 H5 . 0.950 no
O16 H6 . 0.950 no
N1 C1 . 1.495(5) yes
N1 C4 . 1.489(5) yes
N1 H7 . 0.950 no
N1 H8 . 0.950 no
N2 C2 . 1.478(5) yes
N2 C3 . 1.494(5) yes
N2 H12 . 0.950 no
N2 H13 . 0.950 no
C1 C2 . 1.526(5) yes
C1 C5 . 1.500(5) yes
C1 H9 . 0.980 no
C2 H10 . 0.980 no
C2 H11 . 0.979 no
C3 C4 . 1.503(6) yes
C3 H14 . 0.964 no
C3 H15 . 0.972 no
C4 H16 . 0.988 no
C4 H17 . 0.988 no
C5 H18 . 0.968 no
C5 H19 . 0.971 no
C5 H20 . 0.965 no
